data_4134440
loop_
_publ_author_name
'Li, Tian-Yi'
'Muthiah Ravinson, Daniel Sylvinson'
'Haiges, Ralf'
'Djurovich, Peter I.'
'Thompson, Mark E.'

_publ_section_title
;
 Enhancement of the Luminescent Efficiency in
 Carbene-Au<sup>(I)</sup>-Aryl Complexes by the Restriction of
 Renner-Teller Distortion and Bond Rotation.
;
_journal_issue 13
_journal_name_full 'Journal of the American Chemical Society'
_journal_page_first 6158
_journal_page_last 6172
_journal_paper_doi 10.1021/jacs.9b13755
_journal_volume 142
_journal_year 2020
_chemical_formula_moiety 'C36 H47 Au N2 O'
_chemical_formula_sum 'C36 H47 Au N2 O'
_chemical_formula_weight 720.72
_space_group_crystal_system monoclinic
_space_group_IT_number 14
_space_group_name_Hall '-P 2ybc'
_space_group_name_H-M_alt 'P 1 21/c 1'
_atom_sites_solution_hydrogens geom
_audit_creation_method SHELXL-2014/7
_cell_angle_alpha 90
_cell_angle_beta 93.463(4)
_cell_angle_gamma 90
_cell_formula_units_Z 4
_cell_length_a 10.233(3)
_cell_length_b 17.846(4)
_cell_length_c 17.766(4)
_cell_measurement_reflns_used 9779
_cell_measurement_temperature 100(2)
_cell_measurement_theta_max 30.52
_cell_measurement_theta_min 2.28
_cell_volume 3238.5(14)
_computing_cell_refinement 'Bruker SAINT'
_computing_data_collection 'Bruker APEX2'
_computing_data_reduction 'Bruker SAINT'
_computing_molecular_graphics 'Bruker SHELXTL'
_computing_publication_material 'Bruker SHELXTL'
_computing_structure_refinement 'SHELXL-2014/7 (Sheldrick, 2014)'
_computing_structure_solution 'SHELXS-97 (Sheldrick 2008)'
_diffrn_ambient_temperature 100(2)
_diffrn_measured_fraction_theta_full 1.000
_diffrn_measured_fraction_theta_max 1.000
_diffrn_measurement_device_type 'Bruker APEX-II CCD'
_diffrn_measurement_method '\f and \w scans'
_diffrn_radiation_type MoK\a
_diffrn_radiation_wavelength 0.71073
_diffrn_reflns_av_R_equivalents 0.0421
_diffrn_reflns_av_unetI/netI 0.0207
_diffrn_reflns_Laue_measured_fraction_full 1.000
_diffrn_reflns_Laue_measured_fraction_max 1.000
_diffrn_reflns_limit_h_max 12
_diffrn_reflns_limit_h_min -12
_diffrn_reflns_limit_k_max 22
_diffrn_reflns_limit_k_min -22
_diffrn_reflns_limit_l_max 21
_diffrn_reflns_limit_l_min -21
_diffrn_reflns_number 58135
_diffrn_reflns_point_group_measured_fraction_full 1.000
_diffrn_reflns_point_group_measured_fraction_max 1.000
_diffrn_reflns_theta_full 25.242
_diffrn_reflns_theta_max 25.995
_diffrn_reflns_theta_min 1.619
_exptl_absorpt_coefficient_mu 4.572
_exptl_crystal_colour colorless
_exptl_crystal_density_diffrn 1.478
_exptl_crystal_description block
_exptl_crystal_F_000 1456
_refine_diff_density_max 1.813
_refine_diff_density_min -1.534
_refine_diff_density_rms 0.108
_refine_ls_extinction_method none
_refine_ls_goodness_of_fit_ref 1.049
_refine_ls_hydrogen_treatment constr
_refine_ls_matrix_type full
_refine_ls_number_parameters 381
_refine_ls_number_reflns 6356
_refine_ls_number_restraints 0
_refine_ls_restrained_S_all 1.049
_refine_ls_R_factor_all 0.0270
_refine_ls_R_factor_gt 0.0256
_refine_ls_shift/su_max 0.003
_refine_ls_shift/su_mean 0.000
_refine_ls_structure_factor_coef Fsqd
_refine_ls_weighting_details 'w=1/[\s^2^(Fo^2^)+(0.0345P)^2^+13.4162P] where P=(Fo^2^+2Fc^2^)/3'
_refine_ls_weighting_scheme calc
_refine_ls_wR_factor_gt 0.0711
_refine_ls_wR_factor_ref 0.0719
_reflns_Friedel_coverage 0.000
_reflns_number_gt 6074
_reflns_number_total 6356
_reflns_threshold_expression 'I > 2\s(I)'
_cod_data_source_file ja9b13755_si_005.cif
_cod_data_source_block mo_Au6_0m_a
_cod_depositor_comments 'Adding full bibliography for 4134433--4134440.cif.'
_cod_original_cell_volume 3238.4(13)
_cod_original_sg_symbol_H-M 'P 21/c'
_cod_database_code 4134440
_shelx_shelxl_version_number 2014/7
_shelx_space_group_comment
;
The symmetry employed for this shelxl refinement is uniquely defined
by the following loop, which should always be used as a source of
symmetry information in preference to the above space-group names.
They are only intended as comments.
;

loop_
_space_group_symop_operation_xyz
'x, y, z'
'-x, y+1/2, -z+1/2'
'-x, -y, -z'
'x, -y-1/2, z-1/2'

loop_
_atom_site_label
_atom_site_type_symbol
_atom_site_fract_x
_atom_site_fract_y
_atom_site_fract_z
_atom_site_U_iso_or_equiv
_atom_site_adp_type
_atom_site_occupancy
_atom_site_site_symmetry_order
_atom_site_calc_flag
_atom_site_refinement_flags_posn
_atom_site_refinement_flags_adp
_atom_site_refinement_flags_occupancy
_atom_site_disorder_assembly
_atom_site_disorder_group
Au01 Au 0.64904(2) 0.31507(2) 0.80378(2) 0.01271(6) Uani 1 1 d . . . . .
O1 O 1.0081(4) 0.4262(2) 0.6377(2) 0.0237(11) Uani 0.758(9) 1 d . . P A 1
C1 C 0.2792(4) 0.3382(3) 0.9624(2) 0.0358(11) Uani 1 1 d . . . . .
H1 H 0.2078 0.3432 0.9938 0.043 Uiso 1 1 calc R U . . .
N002 N 0.8717(3) 0.24413(17) 0.73067(17) 0.0145(6) Uani 1 1 d . . . . .
O2 O 1.0352(11) 0.1852(6) 0.6652(7) 0.021(3) Uani 0.242(9) 1 d . . P A 2
C2 C 0.3219(5) 0.2683(3) 0.9414(3) 0.0343(11) Uani 1 1 d . . . . .
H2 H 0.2792 0.2247 0.9585 0.041 Uiso 1 1 calc R U . . .
N003 N 0.8637(3) 0.37223(18) 0.71324(17) 0.0137(6) Uani 1 1 d . . . . .
C3 C 0.4270(4) 0.2609(3) 0.8955(2) 0.0241(9) Uani 1 1 d . . . . .
H3 H 0.4551 0.2121 0.8825 0.029 Uiso 1 1 calc R U . . .
C4 C 0.4925(4) 0.3232(2) 0.8680(2) 0.0169(8) Uani 1 1 d . . . . .
C7 C 0.8114(3) 0.30930(19) 0.7431(2) 0.0123(7) Uani 1 1 d . . . . .
C6 C 0.3422(5) 0.4005(3) 0.9369(3) 0.0356(11) Uani 1 1 d . . . . .
H6 H 0.3142 0.4490 0.9509 0.043 Uiso 1 1 calc R U . . .
C5 C 0.4463(4) 0.3933(3) 0.8907(3) 0.0273(9) Uani 1 1 d . . . . .
H5 H 0.4878 0.4373 0.8739 0.033 Uiso 1 1 calc R U . . .
C8 C 0.9837(4) 0.2363(2) 0.6843(2) 0.0188(8) Uani 1 1 d . . . . .
H8A H 0.9517 0.2245 0.6319 0.023 Uiso 0.758(9) 1 calc R U P A 1
H8B H 1.0381 0.1938 0.7034 0.023 Uiso 0.758(9) 1 calc R U P A 1
C9 C 1.0683(4) 0.3067(2) 0.6838(2) 0.0187(8) Uani 1 1 d . . . . .
C10 C 0.9794(4) 0.3746(2) 0.6719(2) 0.0169(8) Uani 1 1 d . . . . .
H10A H 1.0297 0.4202 0.6868 0.020 Uiso 0.242(9) 1 calc R U P A 2
H10B H 0.9533 0.3788 0.6175 0.020 Uiso 0.242(9) 1 calc R U P A 2
C11 C 1.1621(4) 0.3018(3) 0.6203(2) 0.0260(9) Uani 1 1 d . . . . .
H11A H 1.1117 0.2984 0.5718 0.039 Uiso 1 1 calc R U . . .
H11B H 1.2172 0.2571 0.6275 0.039 Uiso 1 1 calc R U . . .
H11C H 1.2175 0.3466 0.6210 0.039 Uiso 1 1 calc R U . . .
C12 C 1.1460(4) 0.3161(3) 0.7606(2) 0.0254(9) Uani 1 1 d . . . . .
H12A H 1.2032 0.2726 0.7699 0.038 Uiso 1 1 calc R U . . .
H12B H 1.0848 0.3198 0.8008 0.038 Uiso 1 1 calc R U . . .
H12C H 1.1992 0.3617 0.7598 0.038 Uiso 1 1 calc R U . . .
C13 C 0.8089(4) 0.1741(2) 0.7500(2) 0.0160(7) Uani 1 1 d . . . . .
C14 C 0.8574(4) 0.1349(2) 0.8149(2) 0.0179(8) Uani 1 1 d . . . . .
C15 C 0.7996(4) 0.0666(2) 0.8304(2) 0.0194(8) Uani 1 1 d . . . . .
H15 H 0.8301 0.0393 0.8739 0.023 Uiso 1 1 calc R U . . .
C16 C 0.6977(4) 0.0372(2) 0.7834(2) 0.0186(8) Uani 1 1 d . . . . .
H16 H 0.6601 -0.0100 0.7943 0.022 Uiso 1 1 calc R U . . .
C17 C 0.6524(4) 0.0779(2) 0.7208(2) 0.0192(8) Uani 1 1 d . . . . .
H17 H 0.5821 0.0583 0.6894 0.023 Uiso 1 1 calc R U . . .
C18 C 0.7064(4) 0.1464(2) 0.7023(2) 0.0172(7) Uani 1 1 d . . . . .
C19 C 0.6535(4) 0.1873(2) 0.6320(2) 0.0218(8) Uani 1 1 d . . . . .
H19 H 0.6936 0.2384 0.6321 0.026 Uiso 1 1 calc R U . . .
C20 C 0.6909(5) 0.1466(3) 0.5605(2) 0.0367(11) Uani 1 1 d . . . . .
H20A H 0.6563 0.1743 0.5160 0.055 Uiso 1 1 calc R U . . .
H20B H 0.6539 0.0959 0.5597 0.055 Uiso 1 1 calc R U . . .
H20C H 0.7865 0.1435 0.5600 0.055 Uiso 1 1 calc R U . . .
C21 C 0.5042(4) 0.1965(3) 0.6313(3) 0.0330(11) Uani 1 1 d . . . . .
H21A H 0.4730 0.2239 0.5859 0.049 Uiso 1 1 calc R U . . .
H21B H 0.4814 0.2244 0.6762 0.049 Uiso 1 1 calc R U . . .
H21C H 0.4629 0.1469 0.6314 0.049 Uiso 1 1 calc R U . . .
C22 C 0.9669(4) 0.1669(2) 0.8671(2) 0.0216(8) Uani 1 1 d . . . . .
H22 H 1.0257 0.1966 0.8354 0.026 Uiso 1 1 calc R U . . .
C23 C 1.0501(4) 0.1061(2) 0.9073(2) 0.0252(9) Uani 1 1 d . . . . .
H23A H 1.0773 0.0694 0.8704 0.038 Uiso 1 1 calc R U . . .
H23B H 0.9985 0.0809 0.9446 0.038 Uiso 1 1 calc R U . . .
H23C H 1.1277 0.1290 0.9329 0.038 Uiso 1 1 calc R U . . .
C24 C 0.9124(5) 0.2203(3) 0.9251(3) 0.0365(12) Uani 1 1 d . . . . .
H24A H 0.8598 0.2593 0.8989 0.055 Uiso 1 1 calc R U . . .
H24B H 0.9851 0.2436 0.9550 0.055 Uiso 1 1 calc R U . . .
H24C H 0.8576 0.1921 0.9586 0.055 Uiso 1 1 calc R U . . .
C25 C 0.7942(3) 0.4427(2) 0.7205(2) 0.0145(7) Uani 1 1 d . . . . .
C26 C 0.7039(4) 0.4643(2) 0.6622(2) 0.0184(8) Uani 1 1 d . . . . .
C27 C 0.6439(4) 0.5341(2) 0.6681(2) 0.0235(9) Uani 1 1 d . . . . .
H27 H 0.5825 0.5503 0.6292 0.028 Uiso 1 1 calc R U . . .
C28 C 0.6724(4) 0.5800(2) 0.7295(3) 0.0255(9) Uani 1 1 d . . . . .
H28 H 0.6315 0.6276 0.7323 0.031 Uiso 1 1 calc R U . . .
C29 C 0.7606(4) 0.5567(2) 0.7870(2) 0.0215(8) Uani 1 1 d . . . . .
H29 H 0.7787 0.5885 0.8293 0.026 Uiso 1 1 calc R U . . .
C30 C 0.8232(4) 0.4876(2) 0.7840(2) 0.0173(7) Uani 1 1 d . . . . .
C31 C 0.9174(4) 0.4631(2) 0.8481(2) 0.0208(8) Uani 1 1 d . . . . .
H31 H 0.9471 0.4111 0.8369 0.025 Uiso 1 1 calc R U . . .
C32 C 0.8519(5) 0.4611(3) 0.9230(2) 0.0398(12) Uani 1 1 d . . . . .
H32A H 0.8274 0.5120 0.9371 0.060 Uiso 1 1 calc R U . . .
H32B H 0.9130 0.4402 0.9622 0.060 Uiso 1 1 calc R U . . .
H32C H 0.7734 0.4297 0.9179 0.060 Uiso 1 1 calc R U . . .
C33 C 1.0379(5) 0.5132(3) 0.8550(3) 0.0433(14) Uani 1 1 d . . . . .
H33A H 1.0786 0.5149 0.8065 0.065 Uiso 1 1 calc R U . . .
H33B H 1.1006 0.4930 0.8936 0.065 Uiso 1 1 calc R U . . .
H33C H 1.0121 0.5639 0.8692 0.065 Uiso 1 1 calc R U . . .
C34 C 0.6679(4) 0.4145(2) 0.5944(2) 0.0247(9) Uani 1 1 d . . . . .
H34 H 0.7215 0.3678 0.5995 0.030 Uiso 1 1 calc R U . . .
C35 C 0.5231(4) 0.3923(3) 0.5938(3) 0.0333(10) Uani 1 1 d . . . . .
H35A H 0.4686 0.4374 0.5891 0.050 Uiso 1 1 calc R U . . .
H35B H 0.5066 0.3664 0.6409 0.050 Uiso 1 1 calc R U . . .
H35C H 0.5017 0.3590 0.5510 0.050 Uiso 1 1 calc R U . . .
C36 C 0.6992(5) 0.4527(3) 0.5208(3) 0.0368(11) Uani 1 1 d . . . . .
H36A H 0.6761 0.4191 0.4784 0.055 Uiso 1 1 calc R U . . .
H36B H 0.7929 0.4643 0.5218 0.055 Uiso 1 1 calc R U . . .
H36C H 0.6486 0.4992 0.5149 0.055 Uiso 1 1 calc R U . . .

loop_
_atom_site_aniso_label
_atom_site_aniso_U_11
_atom_site_aniso_U_22
_atom_site_aniso_U_33
_atom_site_aniso_U_23
_atom_site_aniso_U_13
_atom_site_aniso_U_12
Au01 0.01089(8) 0.01580(9) 0.01154(8) 0.00103(5) 0.00151(5) 0.00087(5)
O1 0.022(2) 0.020(2) 0.030(2) 0.0081(16) 0.0080(16) 0.0024(15)
C1 0.020(2) 0.075(4) 0.014(2) 0.001(2) 0.0072(16) 0.004(2)
N002 0.0142(15) 0.0174(15) 0.0113(15) -0.0041(12) -0.0037(11) 0.0031(12)
O2 0.018(6) 0.011(6) 0.035(8) -0.005(5) 0.007(5) 0.006(4)
C2 0.026(2) 0.053(3) 0.024(2) 0.003(2) 0.0011(18) -0.017(2)
N003 0.0126(14) 0.0174(16) 0.0109(14) 0.0021(12) 0.0000(11) 0.0017(12)
C3 0.023(2) 0.032(2) 0.017(2) -0.0007(16) -0.0005(15) -0.0107(17)
C4 0.0133(17) 0.026(2) 0.0109(18) 0.0034(14) -0.0011(14) 0.0014(14)
C7 0.0125(17) 0.0163(18) 0.0076(16) -0.0007(12) -0.0035(13) 0.0023(13)
C6 0.027(2) 0.050(3) 0.030(2) 0.001(2) 0.0065(19) 0.020(2)
C5 0.023(2) 0.029(2) 0.031(2) 0.0096(18) 0.0048(17) 0.0077(17)
C8 0.0189(18) 0.025(2) 0.0129(18) 0.0013(15) 0.0024(14) 0.0068(16)
C9 0.0111(17) 0.031(2) 0.0135(19) -0.0007(15) 0.0007(14) 0.0038(15)
C10 0.0135(17) 0.024(2) 0.0137(18) -0.0044(15) 0.0015(14) -0.0006(15)
C11 0.0166(19) 0.043(3) 0.019(2) -0.0011(18) 0.0072(16) 0.0066(17)
C12 0.0152(19) 0.040(3) 0.021(2) -0.0008(17) -0.0059(16) 0.0009(17)
C13 0.0188(18) 0.0113(17) 0.0176(19) -0.0063(14) -0.0013(15) 0.0040(14)
C14 0.0218(19) 0.0186(18) 0.0132(18) -0.0049(14) 0.0009(15) 0.0043(15)
C15 0.0249(19) 0.0181(19) 0.0155(18) -0.0018(14) 0.0030(15) 0.0033(15)
C16 0.0227(19) 0.0127(18) 0.0210(19) -0.0071(14) 0.0056(15) 0.0086(14)
C17 0.0169(18) 0.023(2) 0.0175(19) -0.0054(15) -0.0002(14) -0.0016(15)
C18 0.0171(18) 0.0150(18) 0.0195(19) -0.0048(14) -0.0001(14) 0.0037(14)
C19 0.020(2) 0.025(2) 0.019(2) -0.0019(15) -0.0080(16) -0.0002(15)
C20 0.054(3) 0.036(3) 0.018(2) -0.0039(19) -0.010(2) 0.006(2)
C21 0.021(2) 0.034(2) 0.042(3) 0.008(2) -0.012(2) -0.0019(18)
C22 0.028(2) 0.0201(19) 0.0154(19) -0.0015(15) -0.0065(16) 0.0011(16)
C23 0.024(2) 0.023(2) 0.027(2) -0.0008(17) -0.0070(17) 0.0023(16)
C24 0.053(3) 0.028(2) 0.026(2) -0.0121(19) -0.021(2) 0.015(2)
C25 0.0146(16) 0.0146(17) 0.0148(17) 0.0038(14) 0.0048(13) 0.0017(14)
C26 0.0152(17) 0.0207(19) 0.0196(19) 0.0041(15) 0.0025(14) 0.0015(14)
C27 0.0171(18) 0.026(2) 0.027(2) 0.0078(17) -0.0001(16) 0.0051(16)
C28 0.0206(19) 0.020(2) 0.036(2) 0.0044(17) 0.0054(17) 0.0074(16)
C29 0.0215(19) 0.0204(19) 0.023(2) -0.0015(16) 0.0072(16) 0.0016(16)
C30 0.0195(18) 0.0175(18) 0.0156(18) 0.0028(14) 0.0052(14) -0.0003(14)
C31 0.029(2) 0.0187(19) 0.0145(19) -0.0006(15) -0.0003(16) 0.0026(16)
C32 0.037(3) 0.068(4) 0.014(2) 0.005(2) 0.0024(18) -0.013(2)
C33 0.025(2) 0.069(4) 0.035(3) 0.027(3) -0.007(2) -0.010(2)
C34 0.023(2) 0.025(2) 0.026(2) 0.0022(17) -0.0079(16) 0.0055(16)
C35 0.028(2) 0.039(3) 0.032(2) 0.000(2) -0.0090(19) -0.0005(19)
C36 0.043(3) 0.049(3) 0.019(2) 0.002(2) -0.0008(19) 0.003(2)

loop_
_atom_type_symbol
_atom_type_description
_atom_type_scat_dispersion_real
_atom_type_scat_dispersion_imag
_atom_type_scat_source
C C 0.0033 0.0016 'International Tables Vol C Tables 4.2.6.8 and 6.1.1.4'
H H 0.0000 0.0000 'International Tables Vol C Tables 4.2.6.8 and 6.1.1.4'
Au Au -2.0133 8.8022 'International Tables Vol C Tables 4.2.6.8 and 6.1.1.4'
N N 0.0061 0.0033 'International Tables Vol C Tables 4.2.6.8 and 6.1.1.4'
O O 0.0106 0.0060 'International Tables Vol C Tables 4.2.6.8 and 6.1.1.4'

loop_
_geom_angle_atom_site_label_1
_geom_angle_atom_site_label_2
_geom_angle_atom_site_label_3
_geom_angle
_geom_angle_site_symmetry_1
_geom_angle_site_symmetry_3
_geom_angle_publ_flag
C4 Au01 C7 177.36(14) . . ?
C6 C1 C2 118.6(4) . . ?
C6 C1 H1 120.7 . . ?
C2 C1 H1 120.7 . . ?
C7 N002 C13 119.4(3) . . ?
C7 N002 C8 124.2(3) . . ?
C13 N002 C8 115.1(3) . . ?
C1 C2 C3 120.7(4) . . ?
C1 C2 H2 119.6 . . ?
C3 C2 H2 119.6 . . ?
C7 N003 C10 125.4(3) . . ?
C7 N003 C25 118.2(3) . . ?
C10 N003 C25 116.3(3) . . ?
C2 C3 C4 122.0(4) . . ?
C2 C3 H3 119.0 . . ?
C4 C3 H3 119.0 . . ?
C3 C4 C5 115.5(4) . . ?
C3 C4 Au01 123.4(3) . . ?
C5 C4 Au01 121.1(3) . . ?
N002 C7 N003 117.0(3) . . ?
N002 C7 Au01 122.0(3) . . ?
N003 C7 Au01 121.0(2) . . ?
C1 C6 C5 120.7(5) . . ?
C1 C6 H6 119.6 . . ?
C5 C6 H6 119.6 . . ?
C6 C5 C4 122.4(4) . . ?
C6 C5 H5 118.8 . . ?
C4 C5 H5 118.8 . . ?
O2 C8 N002 130.6(7) . . ?
O2 C8 C9 113.1(7) . . ?
N002 C8 C9 113.0(3) . . ?
N002 C8 H8A 109.0 . . ?
C9 C8 H8A 109.0 . . ?
N002 C8 H8B 109.0 . . ?
C9 C8 H8B 109.0 . . ?
H8A C8 H8B 107.8 . . ?
C10 C9 C8 108.7(3) . . ?
C10 C9 C11 109.9(3) . . ?
C8 C9 C11 109.8(3) . . ?
C10 C9 C12 108.0(3) . . ?
C8 C9 C12 110.2(3) . . ?
C11 C9 C12 110.2(3) . . ?
O1 C10 N003 122.7(4) . . ?
O1 C10 C9 122.7(4) . . ?
N003 C10 C9 114.3(3) . . ?
N003 C10 H10A 108.7 . . ?
C9 C10 H10A 108.7 . . ?
N003 C10 H10B 108.7 . . ?
C9 C10 H10B 108.7 . . ?
H10A C10 H10B 107.6 . . ?
C9 C11 H11A 109.5 . . ?
C9 C11 H11B 109.5 . . ?
H11A C11 H11B 109.5 . . ?
C9 C11 H11C 109.5 . . ?
H11A C11 H11C 109.5 . . ?
H11B C11 H11C 109.5 . . ?
C9 C12 H12A 109.5 . . ?
C9 C12 H12B 109.5 . . ?
H12A C12 H12B 109.5 . . ?
C9 C12 H12C 109.5 . . ?
H12A C12 H12C 109.5 . . ?
H12B C12 H12C 109.5 . . ?
C18 C13 C14 122.3(4) . . ?
C18 C13 N002 119.0(3) . . ?
C14 C13 N002 118.6(3) . . ?
C15 C14 C13 117.6(3) . . ?
C15 C14 C22 121.0(3) . . ?
C13 C14 C22 121.4(3) . . ?
C14 C15 C16 121.5(4) . . ?
C14 C15 H15 119.3 . . ?
C16 C15 H15 119.3 . . ?
C17 C16 C15 118.9(4) . . ?
C17 C16 H16 120.5 . . ?
C15 C16 H16 120.5 . . ?
C16 C17 C18 122.2(4) . . ?
C16 C17 H17 118.9 . . ?
C18 C17 H17 118.9 . . ?
C17 C18 C13 117.5(4) . . ?
C17 C18 C19 119.4(3) . . ?
C13 C18 C19 123.1(3) . . ?
C18 C19 C20 111.1(3) . . ?
C18 C19 C21 111.2(4) . . ?
C20 C19 C21 110.0(4) . . ?
C18 C19 H19 108.1 . . ?
C20 C19 H19 108.1 . . ?
C21 C19 H19 108.1 . . ?
C19 C20 H20A 109.5 . . ?
C19 C20 H20B 109.5 . . ?
H20A C20 H20B 109.5 . . ?
C19 C20 H20C 109.5 . . ?
H20A C20 H20C 109.5 . . ?
H20B C20 H20C 109.5 . . ?
C19 C21 H21A 109.5 . . ?
C19 C21 H21B 109.5 . . ?
H21A C21 H21B 109.5 . . ?
C19 C21 H21C 109.5 . . ?
H21A C21 H21C 109.5 . . ?
H21B C21 H21C 109.5 . . ?
C14 C22 C23 112.8(3) . . ?
C14 C22 C24 111.0(4) . . ?
C23 C22 C24 109.9(3) . . ?
C14 C22 H22 107.6 . . ?
C23 C22 H22 107.6 . . ?
C24 C22 H22 107.6 . . ?
C22 C23 H23A 109.5 . . ?
C22 C23 H23B 109.5 . . ?
H23A C23 H23B 109.5 . . ?
C22 C23 H23C 109.5 . . ?
H23A C23 H23C 109.5 . . ?
H23B C23 H23C 109.5 . . ?
C22 C24 H24A 109.5 . . ?
C22 C24 H24B 109.5 . . ?
H24A C24 H24B 109.5 . . ?
C22 C24 H24C 109.5 . . ?
H24A C24 H24C 109.5 . . ?
H24B C24 H24C 109.5 . . ?
C26 C25 C30 122.5(3) . . ?
C26 C25 N003 118.5(3) . . ?
C30 C25 N003 119.0(3) . . ?
C27 C26 C25 117.7(4) . . ?
C27 C26 C34 119.5(3) . . ?
C25 C26 C34 122.8(3) . . ?
C28 C27 C26 121.0(4) . . ?
C28 C27 H27 119.5 . . ?
C26 C27 H27 119.5 . . ?
C27 C28 C29 120.1(4) . . ?
C27 C28 H28 119.9 . . ?
C29 C28 H28 119.9 . . ?
C28 C29 C30 121.2(4) . . ?
C28 C29 H29 119.4 . . ?
C30 C29 H29 119.4 . . ?
C29 C30 C25 117.5(4) . . ?
C29 C30 C31 120.1(4) . . ?
C25 C30 C31 122.4(3) . . ?
C30 C31 C33 111.6(3) . . ?
C30 C31 C32 111.7(4) . . ?
C33 C31 C32 109.9(4) . . ?
C30 C31 H31 107.8 . . ?
C33 C31 H31 107.8 . . ?
C32 C31 H31 107.8 . . ?
C31 C32 H32A 109.5 . . ?
C31 C32 H32B 109.5 . . ?
H32A C32 H32B 109.5 . . ?
C31 C32 H32C 109.5 . . ?
H32A C32 H32C 109.5 . . ?
H32B C32 H32C 109.5 . . ?
C31 C33 H33A 109.5 . . ?
C31 C33 H33B 109.5 . . ?
H33A C33 H33B 109.5 . . ?
C31 C33 H33C 109.5 . . ?
H33A C33 H33C 109.5 . . ?
H33B C33 H33C 109.5 . . ?
C26 C34 C36 111.4(4) . . ?
C26 C34 C35 110.1(4) . . ?
C36 C34 C35 111.2(4) . . ?
C26 C34 H34 108.0 . . ?
C36 C34 H34 108.0 . . ?
C35 C34 H34 108.0 . . ?
C34 C35 H35A 109.5 . . ?
C34 C35 H35B 109.5 . . ?
H35A C35 H35B 109.5 . . ?
C34 C35 H35C 109.5 . . ?
H35A C35 H35C 109.5 . . ?
H35B C35 H35C 109.5 . . ?
C34 C36 H36A 109.5 . . ?
C34 C36 H36B 109.5 . . ?
H36A C36 H36B 109.5 . . ?
C34 C36 H36C 109.5 . . ?
H36A C36 H36C 109.5 . . ?
H36B C36 H36C 109.5 . . ?

loop_
_geom_bond_atom_site_label_1
_geom_bond_atom_site_label_2
_geom_bond_distance
_geom_bond_site_symmetry_2
_geom_bond_publ_flag
Au01 C4 2.028(4) . ?
Au01 C7 2.036(4) . ?
O1 C10 1.151(5) . ?
C1 C6 1.377(8) . ?
C1 C2 1.381(8) . ?
C1 H1 0.9500 . ?
N002 C7 1.341(5) . ?
N002 C13 1.457(5) . ?
N002 C8 1.457(5) . ?
O2 C8 1.117(11) . ?
C2 C3 1.395(6) . ?
C2 H2 0.9500 . ?
N003 C7 1.365(5) . ?
N003 C10 1.431(5) . ?
N003 C25 1.455(5) . ?
C3 C4 1.402(6) . ?
C3 H3 0.9500 . ?
C4 C5 1.405(6) . ?
C6 C5 1.389(6) . ?
C6 H6 0.9500 . ?
C5 H5 0.9500 . ?
C8 C9 1.526(6) . ?
C8 H8A 0.9900 . ?
C8 H8B 0.9900 . ?
C9 C10 1.522(5) . ?
C9 C11 1.527(5) . ?
C9 C12 1.546(5) . ?
C10 H10A 0.9900 . ?
C10 H10B 0.9900 . ?
C11 H11A 0.9800 . ?
C11 H11B 0.9800 . ?
C11 H11C 0.9800 . ?
C12 H12A 0.9800 . ?
C12 H12B 0.9800 . ?
C12 H12C 0.9800 . ?
C13 C18 1.398(5) . ?
C13 C14 1.412(5) . ?
C14 C15 1.390(6) . ?
C14 C22 1.521(5) . ?
C15 C16 1.398(6) . ?
C15 H15 0.9500 . ?
C16 C17 1.386(6) . ?
C16 H16 0.9500 . ?
C17 C18 1.389(5) . ?
C17 H17 0.9500 . ?
C18 C19 1.519(5) . ?
C19 C20 1.532(6) . ?
C19 C21 1.536(6) . ?
C19 H19 1.0000 . ?
C20 H20A 0.9800 . ?
C20 H20B 0.9800 . ?
C20 H20C 0.9800 . ?
C21 H21A 0.9800 . ?
C21 H21B 0.9800 . ?
C21 H21C 0.9800 . ?
C22 C23 1.530(5) . ?
C22 C24 1.534(6) . ?
C22 H22 1.0000 . ?
C23 H23A 0.9800 . ?
C23 H23B 0.9800 . ?
C23 H23C 0.9800 . ?
C24 H24A 0.9800 . ?
C24 H24B 0.9800 . ?
C24 H24C 0.9800 . ?
C25 C26 1.399(5) . ?
C25 C30 1.402(5) . ?
C26 C27 1.395(6) . ?
C26 C34 1.524(6) . ?
C27 C28 1.382(6) . ?
C27 H27 0.9500 . ?
C28 C29 1.386(6) . ?
C28 H28 0.9500 . ?
C29 C30 1.392(5) . ?
C29 H29 0.9500 . ?
C30 C31 1.511(5) . ?
C31 C33 1.522(6) . ?
C31 C32 1.527(6) . ?
C31 H31 1.0000 . ?
C32 H32A 0.9800 . ?
C32 H32B 0.9800 . ?
C32 H32C 0.9800 . ?
C33 H33A 0.9800 . ?
C33 H33B 0.9800 . ?
C33 H33C 0.9800 . ?
C34 C36 1.525(6) . ?
C34 C35 1.534(6) . ?
C34 H34 1.0000 . ?
C35 H35A 0.9800 . ?
C35 H35B 0.9800 . ?
C35 H35C 0.9800 . ?
C36 H36A 0.9800 . ?
C36 H36B 0.9800 . ?
C36 H36C 0.9800 . ?
